data_7011947
loop_
_publ_author_name
'Kim, Jeong'
'Ahn, Tae-Ho'
'Lee, Myungro'
'Leong, Anthony J.'
'Lindoy, Leonard F.'
'Rumbel, Brendan R.'
'Skelton, Brian W.'
'Strixner, Tania'
'Wei, Gang'
'White, Allan H.'

_publ_section_title
;
 Metal ion recognition. The interaction of cobalt(ii), nickel(ii),
 copper(ii), zinc(ii), cadmium(ii), silver(i) and lead(ii) with
 N-benzylated macrocycles incorporating O2N2-, O3N2- and O2N3-donor
 sets
;
_journal_issue 21
_journal_name_full 'Journal of the Chemical Society, Dalton Transactions'
_journal_page_first 3993
_journal_paper_doi 10.1039/b206106f
_journal_year 2002
_chemical_formula_sum 'C34 H38 Ag Cl N2 O7'
_chemical_formula_weight 730.01
_space_group_IT_number 2
_symmetry_cell_setting triclinic
_symmetry_space_group_name_Hall '-P 1'
_symmetry_space_group_name_H-M 'P -1'
_audit_creation_date 02-06-05
_audit_creation_method Xtal3.6
_cell_angle_alpha 98.247(2)
_cell_angle_beta 95.733(2)
_cell_angle_gamma 94.399(2)
_cell_formula_units_Z 4
_cell_length_a 11.9320(12)
_cell_length_b 14.6630(15)
_cell_length_c 19.441(2)
_cell_measurement_reflns_used 8192
_cell_measurement_temperature 293
_cell_measurement_theta_max 22.1
_cell_measurement_theta_min 1.3
_cell_volume 3335.0(6)
_computing_cell_refinement 'Siemens SAINT (Siemens, 1995)'
_computing_data_collection 'Siemens SMART (Siemens, 1995)'
_computing_data_reduction 'xtal ADDREF SORTRF'
_computing_molecular_graphics xtal
_computing_publication_material 'xtal BONDLA CIFIO'
_computing_structure_refinement 'xtal CRYLSQ'
_computing_structure_solution xtal
_diffrn_ambient_temperature 293
_diffrn_measurement_device_type
;
Bruker SMART CCD diffractometer
;
_diffrn_measurement_method '\w scans'
_diffrn_radiation_detector 'CCD area detector'
_diffrn_radiation_monochromator graphite
_diffrn_radiation_source 'sealed tube'
_diffrn_radiation_type 'Mo K\a'
_diffrn_radiation_wavelength .71073
_diffrn_reflns_av_R_equivalents .024
_diffrn_reflns_av_sigmaI/netI .125
_diffrn_reflns_limit_h_max 15
_diffrn_reflns_limit_h_min -16
_diffrn_reflns_limit_k_max 19
_diffrn_reflns_limit_k_min -19
_diffrn_reflns_limit_l_max 25
_diffrn_reflns_limit_l_min 0
_diffrn_reflns_number 39106
_diffrn_reflns_theta_max 28.87
_diffrn_reflns_theta_min 1.07
_diffrn_standards_decay_% 0
_exptl_absorpt_coefficient_mu .73
_exptl_absorpt_correction_T_max .928
_exptl_absorpt_correction_T_min .830
_exptl_absorpt_correction_type multi-scan
_exptl_absorpt_process_details
;
SADABS; Sheldrick, 1996
;
_exptl_crystal_colour colourless
_exptl_crystal_density_diffrn 1.454
_exptl_crystal_description plate
_exptl_crystal_F_000 1504
_exptl_crystal_size_max .17
_exptl_crystal_size_mid .15
_exptl_crystal_size_min .07
_refine_diff_density_max .89
_refine_diff_density_min -.394
_refine_ls_goodness_of_fit_all 1.905
_refine_ls_goodness_of_fit_ref 1.514
_refine_ls_hydrogen_treatment noref
_refine_ls_matrix_type full
_refine_ls_number_constraints 0
_refine_ls_number_parameters 895
_refine_ls_number_reflns 9244
_refine_ls_number_restraints 0
_refine_ls_R_factor_all .083
_refine_ls_R_factor_gt .04
_refine_ls_shift/su_max .009
_refine_ls_shift/su_mean .001
_refine_ls_structure_factor_coef F
_refine_ls_weighting_scheme calc
_refine_ls_wR_factor_all .068
_refine_ls_wR_factor_ref .04
_reflns_d_resolution_high .736
_reflns_d_resolution_low 19.045
_reflns_limit_h_max 16
_reflns_limit_h_min 0
_reflns_limit_k_max 19
_reflns_limit_k_min -19
_reflns_limit_l_max 25
_reflns_limit_l_min -25
_reflns_number_gt 9244
_reflns_number_total 15960
_reflns_threshold_expression 'F    > 4.00 sig(F   )'
_cod_data_source_file b206106f.txt
_cod_data_source_block jko3
_cod_original_sg_symbol_Hall -p_1
_cod_original_sg_symbol_H-M p_-1
_cod_original_formula_sum 'C34 H38 Ag1 Cl1 N2 O7'
_cod_database_code 7011947

loop_
_symmetry_equiv_pos_as_xyz
+x,+y,+z
-x,-y,-z

loop_
_atom_site_label
_atom_site_fract_x
_atom_site_fract_y
_atom_site_fract_z
_atom_site_U_iso_or_equiv
_atom_site_adp_type
_atom_site_calc_flag
_atom_site_calc_attached_atom
_atom_site_occupancy
_atom_site_disorder_assembly
_atom_site_disorder_group
Ag1 .61707(3) .76346(2) .26238(2) .06386(19) Uani ? ? 1.00000 ? ?
Ag2 .83169(3) .76125(3) .77435(2) .0669(2) Uani ? ? 1.00000 ? ?
O10 .6686(3) .6582(2) .16978(17) .0730(19) Uani ? ? 1.00000 ? ?
C111 .7606(6) .6923(6) .1365(4) .083(4) Uani ? ? .819(11) ? ?
C111' .794(2) .647(2) .179(2) .069(16) Uani ? ? .181(11) ? ?
C112 .8565(5) .7234(4) .1894(3) .089(3) Uani ? ? 1.00000 ? ?
O113 .8301(3) .8025(2) .23448(16) .0677(17) Uani ? ? 1.00000 ? ?
C1131 .8847(4) .8222(3) .3015(2) .057(2) Uani ? ? 1.00000 ? ?
C1132 .9693(4) .7725(3) .3275(3) .073(3) Uani ? ? 1.00000 ? ?
C1133 1.0158(4) .7951(4) .3955(3) .084(3) Uani ? ? 1.00000 ? ?
C1134 .9807(4) .8670(4) .4385(3) .080(3) Uani ? ? 1.00000 ? ?
C1135 .8994(4) .9188(3) .4116(3) .066(3) Uani ? ? 1.00000 ? ?
C1136 .8491(3) .8976(3) .3433(2) .055(2) Uani ? ? 1.00000 ? ?
C114 .7629(4) .9563(3) .3152(2) .057(2) Uani ? ? 1.00000 ? ?
N115 .6436(3) .9190(2) .31511(17) .0497(17) Uani ? ? 1.00000 ? ?
C115 .5681(4) .9796(3) .2808(2) .061(2) Uani ? ? 1.00000 ? ?
C1151 .5693(4) .9679(3) .2033(3) .063(2) Uani ? ? 1.00000 ? ?
C1152 .6281(5) 1.0325(5) .1728(4) .098(4) Uani ? ? 1.00000 ? ?
C1153 .6274(8) 1.0186(10) .1009(6) .164(9) Uani ? ? 1.00000 ? ?
C1154 .5677(12) .9454(11) .0607(5) .186(12) Uani ? ? 1.00000 ? ?
C1155 .5088(9) .8804(6) .0905(4) .152(7) Uani ? ? 1.00000 ? ?
C1156 .5080(6) .8932(4) .1626(3) .092(4) Uani ? ? 1.00000 ? ?
C116 .6158(4) .9160(3) .3877(2) .057(2) Uani ? ? 1.00000 ? ?
C121 .5725(6) .6167(6) .1213(4) .080(4) Uani ? ? .819(11) ? ?
C121' .618(3) .565(2) .163(2) .09(2) Uani ? ? .181(11) ? ?
C122 .4987(5) .5628(4) .1573(3) .096(4) Uani ? ? 1.00000 ? ?
O123 .4636(3) .6107(2) .22062(19) .079(2) Uani ? ? 1.00000 ? ?
C1231 .3768(4) .6667(3) .2183(3) .067(3) Uani ? ? 1.00000 ? ?
C1232 .3143(5) .6785(4) .1570(3) .089(3) Uani ? ? 1.00000 ? ?
C1233 .2296(6) .7371(5) .1604(4) .106(4) Uani ? ? 1.00000 ? ?
C1234 .2060(5) .7830(5) .2226(5) .103(4) Uani ? ? 1.00000 ? ?
C1235 .2675(4) .7686(4) .2843(3) .083(3) Uani ? ? 1.00000 ? ?
C1236 .3546(4) .7110(3) .2834(3) .063(2) Uani ? ? 1.00000 ? ?
C124 .4204(4) .6943(3) .3494(3) .064(2) Uani ? ? 1.00000 ? ?
N125 .5318(3) .7511(2) .36598(19) .0554(18) Uani ? ? 1.00000 ? ?
C125 .6006(5) .7160(4) .4222(3) .078(3) Uani ? ? 1.00000 ? ?
C1251 .6377(4) .6218(4) .4025(3) .077(3) Uani ? ? 1.00000 ? ?
C1252 .6082(5) .5518(4) .4384(3) .090(4) Uani ? ? 1.00000 ? ?
C1253 .6437(7) .4649(5) .4221(4) .113(5) Uani ? ? 1.00000 ? ?
C1254 .7046(7) .4448(5) .3676(5) .132(6) Uani ? ? 1.00000 ? ?
C1255 .7309(8) .5109(6) .3291(5) .170(8) Uani ? ? 1.00000 ? ?
C1256 .6987(7) .5997(5) .3479(5) .146(6) Uani ? ? 1.00000 ? ?
C126 .5129(4) .8487(3) .3897(2) .058(2) Uani ? ? 1.00000 ? ?
O20 1.0304(3) .7680(3) .7661(2) .093(2) Uani ? ? 1.00000 ? ?
C211 1.0546(5) .7411(6) .6980(4) .126(5) Uani ? ? 1.00000 ? ?
C212 .9983(5) .7925(6) .6498(4) .137(5) Uani ? ? 1.00000 ? ?
O213 .8777(3) .7737(3) .6487(2) .094(2) Uani ? ? 1.00000 ? ?
C2131 .8088(4) .8357(4) .6253(2) .067(3) Uani ? ? 1.00000 ? ?
C2132 .8463(5) .9199(4) .6063(3) .082(3) Uani ? ? 1.00000 ? ?
C2133 .7691(6) .9768(4) .5843(3) .083(3) Uani ? ? 1.00000 ? ?
C2134 .6572(5) .9536(4) .5808(3) .078(3) Uani ? ? 1.00000 ? ?
C2135 .6187(4) .8702(4) .5996(2) .068(3) Uani ? ? 1.00000 ? ?
C2136 .6933(4) .8098(3) .6220(2) .057(2) Uani ? ? 1.00000 ? ?
C214 .6494(4) .7159(3) .6358(2) .070(3) Uani ? ? 1.00000 ? ?
N215 .6546(3) .7040(3) .7108(2) .063(2) Uani ? ? 1.00000 ? ?
C215 .6307(5) .6034(4) .7151(3) .081(3) Uani ? ? 1.00000 ? ?
C2151 .7292(5) .5503(3) .7014(3) .081(3) Uani ? ? 1.00000 ? ?
C2152 .7422(6) .5054(4) .6352(4) .100(4) Uani ? ? 1.00000 ? ?
C2153 .8350(9) .4587(5) .6231(5) .137(6) Uani ? ? 1.00000 ? ?
C2154 .9167(8) .4572(5) .6775(7) .148(7) Uani ? ? 1.00000 ? ?
C2155 .9057(8) .4988(5) .7442(5) .141(6) Uani ? ? 1.00000 ? ?
C2156 .8100(7) .5448(4) .7554(4) .107(4) Uani ? ? 1.00000 ? ?
C216 .5721(4) .7591(4) .7462(3) .071(3) Uani ? ? 1.00000 ? ?
C221 1.0925(5) .7338(6) .8200(4) .116(5) Uani ? ? 1.00000 ? ?
C222 1.0752(5) .7783(6) .8883(4) .114(5) Uani ? ? 1.00000 ? ?
O223 .9584(3) .7810(3) .9003(2) .088(2) Uani ? ? 1.00000 ? ?
C2231 .8994(4) .7078(4) .9217(3) .072(3) Uani ? ? 1.00000 ? ?
C2232 .9457(5) .6271(5) .9340(3) .095(4) Uani ? ? 1.00000 ? ?
C2233 .8764(7) .5575(5) .9538(3) .106(4) Uani ? ? 1.00000 ? ?
C2234 .7660(6) .5676(4) .9619(3) .097(4) Uani ? ? 1.00000 ? ?
C2235 .7211(5) .6495(4) .9514(3) .079(3) Uani ? ? 1.00000 ? ?
C2236 .7874(4) .7212(3) .9315(2) .064(3) Uani ? ? 1.00000 ? ?
C224 .7422(4) .8129(4) .9241(2) .068(3) Uani ? ? 1.00000 ? ?
N225 .7073(3) .8272(3) .8515(2) .060(2) Uani ? ? 1.00000 ? ?
C225 .7000(4) .9274(4) .8489(3) .074(3) Uani ? ? 1.00000 ? ?
C2251 .8142(5) .9807(3) .8595(3) .071(3) Uani ? ? 1.00000 ? ?
C2252 .8560(6) 1.0336(5) .9220(4) .105(4) Uani ? ? 1.00000 ? ?
C2253 .9660(8) 1.0774(6) .9311(5) .135(6) Uani ? ? 1.00000 ? ?
C2254 1.0311(7) 1.0689(7) .8778(7) .145(7) Uani ? ? 1.00000 ? ?
C2255 .9884(8) 1.0202(6) .8157(6) .136(6) Uani ? ? 1.00000 ? ?
C2256 .8806(6) .9764(4) .8059(3) .095(4) Uani ? ? 1.00000 ? ?
C226 .5967(4) .7743(4) .8255(3) .069(3) Uani ? ? 1.00000 ? ?
Cl1 .27619(11) .79116(9) .55100(7) .0679(7) Uani ? ? 1.00000 ? ?
O11 .1797(8) .7241(9) .5363(7) .101(6) Uani ? ? .596(13) ? ?
O12 .303(2) .802(2) .6235(9) .115(9) Uani ? ? .596(13) ? ?
O13 .2664(15) .8696(6) .5249(7) .162(11) Uani ? ? .596(13) ? ?
O14 .3667(7) .7415(8) .5233(5) .123(7) Uani ? ? .596(13) ? ?
O11' .330(3) .792(3) .6165(15) .133(17) Uani ? ? .404(13) ? ?
O12' .3462(14) .8468(17) .5168(11) .168(16) Uani ? ? .404(13) ? ?
O13' .1858(11) .8552(11) .5598(8) .119(9) Uani ? ? .404(13) ? ?
O14' .234(2) .7165(12) .5098(12) .168(18) Uani ? ? .404(13) ? ?
Cl2 .65947(12) .34604(12) .06676(8) .0850(9) Uani ? ? 1.00000 ? ?
O21 .5723(4) .3859(4) .0322(3) .151(4) Uani ? ? 1.00000 ? ?
O22 .6325(13) .3453(14) .1359(6) .150(10) Uani ? ? .58(2) ? ?
O23 .7587(9) .3955(12) .0713(14) .158(14) Uani ? ? .58(2) ? ?
O24 .6716(16) .2524(11) .0447(14) .191(14) Uani ? ? .58(2) ? ?
O22' .720(2) .4098(16) .1188(14) .178(18) Uani ? ? .42(2) ? ?
O23' .7345(17) .330(2) .0139(9) .137(14) Uani ? ? .42(2) ? ?
O24' .628(2) .2667(18) .082(2) .21(2) Uani ? ? .42(2) ? ?
H111a .74209 .74123 .11460 .14300 Uiso ? ? .819(11) ? ?
H111b .78176 .64237 .10419 .14300 Uiso ? ? .819(11) ? ?
H111'a .81812 .60599 .14401 .09500 Uiso ? ? .181(11) ? ?
H111'b .81072 .61872 .22398 .09500 Uiso ? ? .181(11) ? ?
H112a .92321 .73563 .16872 .11500 Uiso ? ? 1.00000 ? ?
H112b .87132 .67348 .21783 .11500 Uiso ? ? 1.00000 ? ?
H1132 .99514 .72124 .29724 .09100 Uiso ? ? 1.00000 ? ?
H1133 1.07394 .75880 .41344 .10600 Uiso ? ? 1.00000 ? ?
H1134 1.01264 .88174 .48744 .10000 Uiso ? ? 1.00000 ? ?
H1135 .87614 .97131 .44243 .08300 Uiso ? ? 1.00000 ? ?
H114a .77561 .96259 .26744 .07300 Uiso ? ? 1.00000 ? ?
H114b .77464 1.01732 .34181 .07300 Uiso ? ? 1.00000 ? ?
H115a .59090 1.04349 .30093 .07700 Uiso ? ? 1.00000 ? ?
H115b .49184 .96628 .29205 .07700 Uiso ? ? 1.00000 ? ?
H1152 .67126 1.08649 .20226 .12900 Uiso ? ? 1.00000 ? ?
H1153 .66689 1.06912 .07948 .18400 Uiso ? ? 1.00000 ? ?
H1154 .57603 .93945 .01207 .19800 Uiso ? ? 1.00000 ? ?
H1155 .46600 .82715 .05872 .18300 Uiso ? ? 1.00000 ? ?
H1156 .46362 .84805 .18521 .11900 Uiso ? ? 1.00000 ? ?
H116a .60389 .97670 .40971 .07300 Uiso ? ? 1.00000 ? ?
H116b .67983 .89616 .41502 .07300 Uiso ? ? 1.00000 ? ?
H121a .59914 .57633 .08471 .13400 Uiso ? ? .819(11) ? ?
H121b .53307 .66165 .10432 .13400 Uiso ? ? .819(11) ? ?
H121'a .64655 .51778 .13142 .14400 Uiso ? ? .181(11) ? ?
H121'b .64331 .53706 .21174 .14400 Uiso ? ? .181(11) ? ?
H122a .53782 .50990 .16986 .12100 Uiso ? ? 1.00000 ? ?
H122b .43389 .53813 .12595 .12100 Uiso ? ? 1.00000 ? ?
H1232 .33050 .64577 .11147 .11100 Uiso ? ? 1.00000 ? ?
H1233 .18643 .74699 .11707 .13600 Uiso ? ? 1.00000 ? ?
H1234 .14568 .82383 .22371 .12600 Uiso ? ? 1.00000 ? ?
H1235 .24914 .80028 .33010 .10900 Uiso ? ? 1.00000 ? ?
H124a .43304 .62963 .34568 .07900 Uiso ? ? 1.00000 ? ?
H124b .37579 .70741 .38799 .07900 Uiso ? ? 1.00000 ? ?
H125a .55770 .71593 .46240 .09700 Uiso ? ? 1.00000 ? ?
H125b .66676 .75984 .43832 .09700 Uiso ? ? 1.00000 ? ?
H1252 .56081 .56446 .47630 .11400 Uiso ? ? 1.00000 ? ?
H1253 .62376 .41785 .45176 .13800 Uiso ? ? 1.00000 ? ?
H1254 .72926 .38251 .35727 .15600 Uiso ? ? 1.00000 ? ?
H1255 .76944 .49389 .28740 .19400 Uiso ? ? 1.00000 ? ?
H1256 .72092 .64793 .32036 .17300 Uiso ? ? 1.00000 ? ?
H126a .49104 .85457 .43662 .07300 Uiso ? ? 1.00000 ? ?
H126b .45057 .86559 .36015 .07300 Uiso ? ? 1.00000 ? ?
H211a 1.13457 .74498 .69600 .15000 Uiso ? ? 1.00000 ? ?
H211b 1.02755 .67508 .68390 .15000 Uiso ? ? 1.00000 ? ?
H212a 1.01937 .85907 .66639 .16100 Uiso ? ? 1.00000 ? ?
H212b 1.02125 .78034 .60414 .16100 Uiso ? ? 1.00000 ? ?
H2132 .92718 .93904 .60870 .10100 Uiso ? ? 1.00000 ? ?
H2133 .79571 1.03552 .57122 .10300 Uiso ? ? 1.00000 ? ?
H2134 .60329 .99521 .56457 .09900 Uiso ? ? 1.00000 ? ?
H2135 .53711 .85352 .59765 .08700 Uiso ? ? 1.00000 ? ?
H214a .57226 .70185 .61458 .08800 Uiso ? ? 1.00000 ? ?
H214b .69292 .66974 .61242 .08800 Uiso ? ? 1.00000 ? ?
H215a .60855 .59671 .76101 .10100 Uiso ? ? 1.00000 ? ?
H215b .56578 .57768 .68182 .10100 Uiso ? ? 1.00000 ? ?
H2152 .68210 .50829 .59647 .12800 Uiso ? ? 1.00000 ? ?
H2153 .84404 .42752 .57494 .17000 Uiso ? ? 1.00000 ? ?
H2154 .98344 .42607 .66810 .17800 Uiso ? ? 1.00000 ? ?
H2155 .96753 .49630 .78161 .17100 Uiso ? ? 1.00000 ? ?
H2156 .79912 .57250 .80380 .13300 Uiso ? ? 1.00000 ? ?
H216a .57364 .81868 .73059 .09100 Uiso ? ? 1.00000 ? ?
H216b .49702 .72884 .73233 .09100 Uiso ? ? 1.00000 ? ?
H221a 1.06910 .66796 .81632 .14500 Uiso ? ? 1.00000 ? ?
H221b 1.17125 .73883 .81327 .14500 Uiso ? ? 1.00000 ? ?
H222a 1.11386 .74877 .92352 .13900 Uiso ? ? 1.00000 ? ?
H222b 1.11013 .84162 .89421 .13900 Uiso ? ? 1.00000 ? ?
H2232 1.02571 .61940 .92865 .11700 Uiso ? ? 1.00000 ? ?
H2233 .90725 .49944 .96129 .13200 Uiso ? ? 1.00000 ? ?
H2234 .71837 .51753 .97598 .11500 Uiso ? ? 1.00000 ? ?
H2235 .64193 .65798 .95870 .10000 Uiso ? ? 1.00000 ? ?
H224a .67839 .81942 .95088 .08800 Uiso ? ? 1.00000 ? ?
H224b .79969 .86197 .94542 .08800 Uiso ? ? 1.00000 ? ?
H225a .66089 .93534 .80438 .09200 Uiso ? ? 1.00000 ? ?
H225b .65413 .95255 .88440 .09200 Uiso ? ? 1.00000 ? ?
H2252 .80716 1.04023 .96065 .13000 Uiso ? ? 1.00000 ? ?
H2253 .99753 1.11741 .97519 .16000 Uiso ? ? 1.00000 ? ?
H2254 1.10933 1.09394 .88282 .17100 Uiso ? ? 1.00000 ? ?
H2255 1.03264 1.01551 .77435 .16500 Uiso ? ? 1.00000 ? ?
H2256 .84842 .94091 .76030 .12000 Uiso ? ? 1.00000 ? ?
H226a .59505 .71463 .84098 .08800 Uiso ? ? 1.00000 ? ?
H226b .53711 .80613 .84582 .08800 Uiso ? ? 1.00000 ? ?

loop_
_atom_site_aniso_label
_atom_site_aniso_U_11
_atom_site_aniso_U_22
_atom_site_aniso_U_33
_atom_site_aniso_U_12
_atom_site_aniso_U_13
_atom_site_aniso_U_23
Ag1 .0621(2) .0549(2) .0703(2) -.00278(16) .02005(18) -.00953(17)
Ag2 .04648(18) .0903(3) .0698(2) .01314(18) .01201(17) .0250(2)
O10 .079(2) .071(2) .063(2) .0015(18) .0148(18) -.0084(17)
C111 .086(5) .106(6) .053(4) .009(4) .016(4) -.010(4)
C111' .050(15) .064(18) .09(2) .024(13) .020(15) -.013(16)
C112 .068(3) .100(5) .091(4) .014(3) .017(3) -.022(3)
O113 .064(2) .073(2) .063(2) .0113(16) .0085(16) -.0036(16)
C1131 .048(2) .062(3) .062(3) -.001(2) .009(2) .009(2)
C1132 .061(3) .067(3) .093(4) .015(2) .013(3) .010(3)
C1133 .062(3) .099(4) .091(4) .009(3) -.007(3) .025(3)
C1134 .066(3) .102(4) .068(3) -.003(3) -.006(3) .013(3)
C1135 .055(3) .067(3) .070(3) -.007(2) .003(2) .001(2)
C1136 .048(2) .050(2) .067(3) -.0024(19) .010(2) .009(2)
C114 .055(3) .048(2) .069(3) -.002(2) .012(2) .008(2)
N115 .0496(19) .0448(19) .055(2) .0040(15) .0104(16) .0058(15)
C115 .060(3) .054(3) .072(3) .011(2) .013(2) .009(2)
C1151 .065(3) .065(3) .068(3) .023(2) .014(2) .024(2)
C1152 .075(4) .126(5) .113(5) .019(4) .018(3) .070(4)
C1153 .112(7) .290(16) .147(9) .089(8) .063(7) .150(10)
C1154 .224(15) .30(2) .078(6) .187(14) .045(7) .069(8)
C1155 .242(11) .128(7) .082(5) .114(7) -.039(6) -.012(5)
C1156 .130(5) .070(4) .072(4) .031(3) -.017(3) .010(3)
C116 .060(3) .055(3) .055(3) .003(2) .014(2) .000(2)
C121 .089(5) .080(5) .062(4) -.006(4) .004(4) -.012(4)
C121' .09(2) .06(2) .12(3) -.020(17) .06(2) -.04(2)
C122 .091(4) .085(4) .097(4) -.003(3) .011(4) -.032(3)
O123 .072(2) .075(2) .084(2) .0075(18) .0105(19) -.0067(19)
C1231 .059(3) .057(3) .081(4) -.007(2) .000(3) .008(3)
C1232 .080(4) .088(4) .092(4) -.008(3) -.008(3) .010(3)
C1233 .085(5) .101(5) .125(6) -.005(4) -.024(4) .028(4)
C1234 .064(4) .087(5) .158(7) .011(3) -.004(4) .027(5)
C1235 .059(3) .073(4) .115(5) .003(3) .015(3) .010(3)
C1236 .049(2) .055(3) .083(3) -.003(2) .013(2) .010(2)
C124 .062(3) .056(3) .075(3) -.005(2) .020(2) .011(2)
N125 .058(2) .047(2) .062(2) .0012(16) .0097(18) .0103(17)
C125 .088(4) .073(3) .073(3) -.000(3) .000(3) .019(3)
C1251 .075(3) .078(4) .087(4) .018(3) .014(3) .036(3)
C1252 .107(5) .081(4) .088(4) .009(3) .008(3) .032(3)
C1253 .124(6) .085(5) .138(7) .018(4) .009(5) .047(4)
C1254 .144(7) .102(6) .166(8) .065(5) .026(6) .040(6)
C1255 .201(9) .152(8) .216(10) .114(7) .126(8) .105(7)
C1256 .167(7) .121(6) .199(9) .082(6) .104(7) .095(6)
C126 .060(3) .054(3) .063(3) .006(2) .019(2) .005(2)
O20 .057(2) .129(3) .108(3) .036(2) .023(2) .049(3)
C211 .076(4) .193(8) .133(6) .056(5) .048(4) .059(6)
C212 .076(4) .232(9) .144(6) .060(5) .060(4) .115(6)
O213 .069(2) .129(3) .104(3) .030(2) .032(2) .058(3)
C2131 .066(3) .086(4) .058(3) .016(3) .014(2) .027(3)
C2132 .072(3) .105(4) .072(3) -.007(3) .023(3) .028(3)
C2133 .116(5) .069(3) .072(3) .010(3) .029(3) .023(3)
C2134 .099(4) .074(4) .070(3) .025(3) .026(3) .019(3)
C2135 .069(3) .078(3) .058(3) .011(3) .008(2) .013(2)
C2136 .066(3) .062(3) .044(2) .004(2) .008(2) .009(2)
C214 .083(3) .066(3) .059(3) -.001(3) .003(3) .012(2)
N215 .063(2) .063(2) .065(2) -.0002(19) .006(2) .018(2)
C215 .091(4) .070(3) .083(4) -.015(3) .008(3) .025(3)
C2151 .103(4) .047(3) .091(4) -.008(3) -.006(4) .022(3)
C2152 .137(6) .052(3) .104(5) -.004(4) .000(4) .009(3)
C2153 .189(9) .064(4) .155(8) .023(5) .028(7) -.005(5)
C2154 .155(8) .072(5) .216(11) .042(5) -.000(8) .011(6)
C2155 .156(8) .072(5) .182(9) .025(5) -.043(7) .012(5)
C2156 .143(6) .062(4) .112(5) .015(4) -.015(5) .018(3)
C216 .047(2) .099(4) .070(3) .004(3) .004(2) .021(3)
C221 .060(4) .176(7) .122(6) .041(4) .008(4) .037(5)
C222 .055(3) .171(7) .124(6) .016(4) .002(4) .053(5)
O223 .054(2) .111(3) .106(3) .010(2) .006(2) .044(2)
C2231 .066(3) .081(4) .068(3) .004(3) -.010(3) .021(3)
C2232 .093(4) .100(5) .092(4) .027(4) -.016(3) .026(4)
C2233 .136(6) .086(5) .092(5) .017(5) -.030(4) .028(4)
C2234 .125(5) .082(4) .079(4) -.018(4) -.020(4) .032(3)
C2235 .083(4) .091(4) .063(3) -.007(3) -.003(3) .027(3)
C2236 .067(3) .074(3) .053(3) .002(2) -.003(2) .019(2)
C224 .065(3) .081(3) .059(3) .006(3) .010(2) .014(2)
N225 .051(2) .072(3) .062(2) .0088(18) .0076(17) .022(2)
C225 .075(3) .075(3) .080(3) .025(3) .016(3) .024(3)
C2251 .080(3) .058(3) .078(4) .012(3) .011(3) .020(3)
C2252 .123(6) .097(5) .092(5) -.008(4) .011(4) .017(4)
C2253 .144(8) .114(6) .134(7) -.039(6) -.030(6) .029(5)
C2254 .100(6) .115(7) .225(13) -.021(5) -.000(7) .072(8)
C2255 .117(7) .097(6) .211(10) .003(5) .074(7) .050(6)
C2256 .110(5) .065(4) .117(5) .002(3) .042(4) .019(3)
C226 .046(2) .096(4) .072(3) .007(2) .012(2) .029(3)
Cl1 .0648(7) .0678(8) .0690(8) .0000(6) .0078(6) .0061(6)
O11 .061(4) .113(8) .121(9) -.018(4) .000(4) .009(6)
O12 .170(16) .103(9) .065(8) -.014(10) .022(9) .001(7)
O13 .25(2) .065(5) .164(13) .020(10) -.045(14) .046(6)
O14 .098(6) .150(10) .132(8) .031(6) .060(5) .015(6)
O11' .117(15) .13(2) .13(2) -.013(12) -.075(16) .048(19)
O12' .134(14) .23(3) .181(16) .029(13) .088(13) .117(15)
O13' .083(8) .150(13) .122(11) .052(8) .011(7) -.004(9)
O14' .28(4) .058(8) .140(17) -.002(16) -.050(18) -.020(9)
Cl2 .0672(8) .1005(12) .0878(11) .0201(8) .0001(8) .0155(9)
O21 .104(4) .182(5) .159(5) .058(4) -.042(3) .011(4)
O22 .168(11) .173(15) .118(9) -.008(10) .041(7) .048(8)
O23 .070(6) .156(17) .27(3) .001(8) .024(11) .121(18)
O24 .139(13) .120(12) .27(2) .043(11) -.074(14) -.057(14)
O22' .16(2) .18(2) .151(19) .05(2) -.087(16) -.066(18)
O23' .126(13) .20(2) .101(11) .059(14) .043(9) .023(11)
O24' .188(19) .12(2) .38(4) -.004(15) .13(2) .12(3)

loop_
_atom_type_symbol
_atom_type_description
_atom_type_oxidation_number
_atom_type_number_in_cell
_atom_type_scat_dispersion_real
_atom_type_scat_dispersion_imag
_atom_type_scat_source
C ? 0 136 .002 .002 'Int Tables Vol IV Tables 2.2B and 2.3.1'
H ? 0 152 0 0 'Int Tables Vol IV Tables 2.2B and 2.3.1'
Ag ? 0 4 -1.085 1.101 'Int Tables Vol IV Tables 2.2B and 2.3.1'
Cl ? 0 4 .132 .159 'Int Tables Vol IV Tables 2.2B and 2.3.1'
N ? 0 8 .004 .003 'Int Tables Vol IV Tables 2.2B and 2.3.1'
O ? 0 28 .008 .006 'Int Tables Vol IV Tables 2.2B and 2.3.1'

loop_
_diffrn_attenuator_code
_diffrn_attenuator_scale
? ?

loop_
_geom_angle_atom_site_label_1
_geom_angle_atom_site_label_2
_geom_angle_atom_site_label_3
_geom_angle_site_symmetry_1
_geom_angle_site_symmetry_2
_geom_angle_site_symmetry_3
_geom_angle
_geom_angle_publ_flag
O10 Ag1 O113 . . . 67.28(10) ?
O10 Ag1 N115 . . . 143.12(12) ?
O10 Ag1 O123 . . . 66.00(11) ?
O10 Ag1 N125 . . . 135.56(12) ?
O113 Ag1 N115 . . . 81.38(11) ?
O113 Ag1 O123 . . . 132.28(10) ?
O113 Ag1 N125 . . . 134.31(11) ?
N115 Ag1 O123 . . . 145.71(11) ?
N115 Ag1 N125 . . . 80.48(12) ?
O123 Ag1 N125 . . . 78.10(11) ?
O20 Ag2 O213 . . . 68.12(13) ?
O20 Ag2 N215 . . . 142.24(13) ?
O20 Ag2 O223 . . . 66.57(13) ?
O20 Ag2 N225 . . . 137.89(12) ?
O213 Ag2 N215 . . . 80.02(12) ?
O213 Ag2 O223 . . . 133.87(11) ?
O213 Ag2 N225 . . . 136.70(13) ?
N215 Ag2 O223 . . . 145.18(13) ?
N215 Ag2 N225 . . . 79.58(12) ?
O223 Ag2 N225 . . . 77.77(11) ?
Ag1 O10 C111 . . . 114.6(4) ?
Ag1 O10 C111' . . . 111.6(13) ?
Ag1 O10 C121 . . . 112.6(4) ?
Ag1 O10 C121' . . . 116.0(17) ?
C111 O10 C121 . . . 113.5(5) ?
C111' O10 C121' . . . 103.0(19) ?
O10 C111 C112 . . . 108.7(5) ?
O10 C111 H111a . . . 111.2 ?
O10 C111 H111b . . . 108.4 ?
C112 C111 H111a . . . 108.7 ?
C112 C111 H111b . . . 108.3 ?
H111a C111 H111b . . . 111.5 ?
O10 C111' C112 . . . 113(2) ?
O10 C111' H111'a . . . 115 ?
O10 C111' H111'b . . . 107 ?
C112 C111' H111'a . . . 111 ?
C112 C111' H111'b . . . 104 ?
H111'a C111' H111'b . . . 106 ?
C111 C112 O113 . . . 109.2(5) ?
C111 C112 H112a . . . 111.3 ?
C111 C112 H112b . . . 109.6 ?
C111' C112 O113 . . . 122.7(15) ?
O113 C112 H112a . . . 111.8 ?
O113 C112 H112b . . . 108.6 ?
H112a C112 H112b . . . 106.3 ?
Ag1 O113 C112 . . . 105.8(3) ?
Ag1 O113 C1131 . . . 100.1(2) ?
C112 O113 C1131 . . . 119.0(4) ?
O113 C1131 C1132 . . . 124.1(4) ?
O113 C1131 C1136 . . . 115.2(4) ?
C1132 C1131 C1136 . . . 120.7(4) ?
C1131 C1132 C1133 . . . 120.0(5) ?
C1131 C1132 H1132 . . . 119.8 ?
C1133 C1132 H1132 . . . 120.2 ?
C1132 C1133 C1134 . . . 120.9(5) ?
C1132 C1133 H1133 . . . 119.2 ?
C1134 C1133 H1133 . . . 120.0 ?
C1133 C1134 C1135 . . . 119.0(5) ?
C1133 C1134 H1134 . . . 120.6 ?
C1135 C1134 H1134 . . . 120.4 ?
C1134 C1135 C1136 . . . 122.0(4) ?
C1134 C1135 H1135 . . . 118.6 ?
C1136 C1135 H1135 . . . 119.4 ?
C1131 C1136 C1135 . . . 117.3(4) ?
C1131 C1136 C114 . . . 121.8(4) ?
C1135 C1136 C114 . . . 120.8(4) ?
C1136 C114 N115 . . . 114.4(4) ?
C1136 C114 H114a . . . 108.5 ?
C1136 C114 H114b . . . 109.0 ?
N115 C114 H114a . . . 108.3 ?
N115 C114 H114b . . . 109.3 ?
H114a C114 H114b . . . 106.9 ?
Ag1 N115 C114 . . . 110.4(2) ?
Ag1 N115 C115 . . . 113.5(2) ?
Ag1 N115 C116 . . . 103.9(2) ?
C114 N115 C115 . . . 108.7(3) ?
C114 N115 C116 . . . 110.9(3) ?
C115 N115 C116 . . . 109.5(3) ?
N115 C115 C1151 . . . 112.9(4) ?
N115 C115 H115a . . . 108.9 ?
N115 C115 H115b . . . 108.7 ?
C1151 C115 H115a . . . 109.8 ?
C1151 C115 H115b . . . 109.9 ?
H115a C115 H115b . . . 106.3 ?
C115 C1151 C1152 . . . 120.6(4) ?
C115 C1151 C1156 . . . 119.2(5) ?
C1152 C1151 C1156 . . . 120.1(5) ?
C1151 C1152 C1153 . . . 118.8(7) ?
C1151 C1152 H1152 . . . 119.8 ?
C1153 C1152 H1152 . . . 121.4 ?
C1152 C1153 C1154 . . . 121.3(11) ?
C1152 C1153 H1153 . . . 117.2 ?
C1154 C1153 H1153 . . . 121.2 ?
C1153 C1154 C1155 . . . 120.4(9) ?
C1153 C1154 H1154 . . . 115.5 ?
C1155 C1154 H1154 . . . 123.8 ?
C1154 C1155 C1156 . . . 119.1(8) ?
C1154 C1155 H1155 . . . 117.7 ?
C1156 C1155 H1155 . . . 123.2 ?
C1151 C1156 C1155 . . . 120.2(6) ?
C1151 C1156 H1156 . . . 119.3 ?
C1155 C1156 H1156 . . . 120.5 ?
N115 C116 C126 . . . 112.0(3) ?
N115 C116 H116a . . . 110.1 ?
N115 C116 H116b . . . 109.2 ?
C126 C116 H116a . . . 110.3 ?
C126 C116 H116b . . . 108.1 ?
H116a C116 H116b . . . 106.9 ?
O10 C121 C122 . . . 108.9(6) ?
O10 C121 H121a . . . 108.4 ?
O10 C121 H121b . . . 110.4 ?
C122 C121 H121a . . . 108.6 ?
C122 C121 H121b . . . 108.6 ?
H121a C121 H121b . . . 111.9 ?
O10 C121' C122 . . . 111(2) ?
O10 C121' H121'a . . . 119 ?
O10 C121' H121'b . . . 109 ?
C122 C121' H121'a . . . 114 ?
C122 C121' H121'b . . . 106 ?
H121'a C121' H121'b . . . 96 ?
C121 C122 O123 . . . 115.8(5) ?
C121 C122 H122a . . . 108.3 ?
C121 C122 H122b . . . 108.7 ?
C121' C122 O123 . . . 109.9(17) ?
O123 C122 H122a . . . 107.4 ?
O123 C122 H122b . . . 109.5 ?
H122a C122 H122b . . . 106.8 ?
Ag1 O123 C122 . . . 106.3(3) ?
Ag1 O123 C1231 . . . 90.4(2) ?
C122 O123 C1231 . . . 121.0(4) ?
O123 C1231 C1232 . . . 123.5(5) ?
O123 C1231 C1236 . . . 114.8(4) ?
C1232 C1231 C1236 . . . 121.7(5) ?
C1231 C1232 C1233 . . . 118.8(6) ?
C1231 C1232 H1232 . . . 120.6 ?
C1233 C1232 H1232 . . . 120.6 ?
C1232 C1233 C1234 . . . 121.6(7) ?
C1232 C1233 H1233 . . . 119.2 ?
C1234 C1233 H1233 . . . 119.2 ?
C1233 C1234 C1235 . . . 119.2(6) ?
C1233 C1234 H1234 . . . 120.1 ?
C1235 C1234 H1234 . . . 120.7 ?
C1234 C1235 C1236 . . . 121.3(6) ?
C1234 C1235 H1235 . . . 119.7 ?
C1236 C1235 H1235 . . . 119.0 ?
C1231 C1236 C1235 . . . 117.3(5) ?
C1231 C1236 C124 . . . 120.8(4) ?
C1235 C1236 C124 . . . 121.8(5) ?
C1236 C124 N125 . . . 113.5(4) ?
C1236 C124 H124a . . . 109.3 ?
C1236 C124 H124b . . . 109.1 ?
N125 C124 H124a . . . 109.0 ?
N125 C124 H124b . . . 109.0 ?
H124a C124 H124b . . . 106.7 ?
Ag1 N125 C124 . . . 110.4(3) ?
Ag1 N125 C125 . . . 116.4(3) ?
Ag1 N125 C126 . . . 101.5(3) ?
C124 N125 C125 . . . 109.5(4) ?
C124 N125 C126 . . . 109.4(3) ?
C125 N125 C126 . . . 109.2(3) ?
N125 C125 C1251 . . . 115.0(4) ?
N125 C125 H125a . . . 108.8 ?
N125 C125 H125b . . . 108.6 ?
C1251 C125 H125a . . . 109.2 ?
C1251 C125 H125b . . . 109.4 ?
H125a C125 H125b . . . 105.4 ?
C125 C1251 C1252 . . . 120.4(5) ?
C125 C1251 C1256 . . . 123.1(6) ?
C1252 C1251 C1256 . . . 116.5(6) ?
C1251 C1252 C1253 . . . 121.3(6) ?
C1251 C1252 H1252 . . . 118.6 ?
C1253 C1252 H1252 . . . 120.1 ?
C1252 C1253 C1254 . . . 121.0(7) ?
C1252 C1253 H1253 . . . 117.8 ?
C1254 C1253 H1253 . . . 121.2 ?
C1253 C1254 C1255 . . . 119.3(8) ?
C1253 C1254 H1254 . . . 119.4 ?
C1255 C1254 H1254 . . . 121.3 ?
C1254 C1255 C1256 . . . 119.2(9) ?
C1254 C1255 H1255 . . . 118.3 ?
C1256 C1255 H1255 . . . 122.4 ?
C1251 C1256 C1255 . . . 122.6(8) ?
C1251 C1256 H1256 . . . 119.1 ?
C1255 C1256 H1256 . . . 118.4 ?
C116 C126 N125 . . . 113.1(4) ?
C116 C126 H126a . . . 109.8 ?
C116 C126 H126b . . . 108.4 ?
N125 C126 H126a . . . 109.3 ?
N125 C126 H126b . . . 109.1 ?
H126a C126 H126b . . . 106.9 ?
Ag2 O20 C211 . . . 112.2(3) ?
Ag2 O20 C221 . . . 114.1(4) ?
C211 O20 C221 . . . 118.0(5) ?
O20 C211 C212 . . . 111.8(6) ?
O20 C211 H211a . . . 110.6 ?
O20 C211 H211b . . . 108.2 ?
C212 C211 H211a . . . 112.1 ?
C212 C211 H211b . . . 108.0 ?
H211a C211 H211b . . . 105.9 ?
C211 C212 O213 . . . 109.2(6) ?
C211 C212 H212a . . . 108.3 ?
C211 C212 H212b . . . 112.7 ?
O213 C212 H212a . . . 108.9 ?
O213 C212 H212b . . . 111.5 ?
H212a C212 H212b . . . 106.1 ?
Ag2 O213 C212 . . . 108.8(4) ?
Ag2 O213 C2131 . . . 105.7(3) ?
C212 O213 C2131 . . . 118.6(5) ?
O213 C2131 C2132 . . . 124.8(5) ?
O213 C2131 C2136 . . . 115.0(5) ?
C2132 C2131 C2136 . . . 120.1(5) ?
C2131 C2132 C2133 . . . 119.6(5) ?
C2131 C2132 H2132 . . . 120.9 ?
C2133 C2132 H2132 . . . 119.4 ?
C2132 C2133 C2134 . . . 121.4(6) ?
C2132 C2133 H2133 . . . 119.3 ?
C2134 C2133 H2133 . . . 119.3 ?
C2133 C2134 C2135 . . . 119.6(5) ?
C2133 C2134 H2134 . . . 120.2 ?
C2135 C2134 H2134 . . . 120.2 ?
C2134 C2135 C2136 . . . 121.3(5) ?
C2134 C2135 H2135 . . . 119.6 ?
C2136 C2135 H2135 . . . 119.1 ?
C2131 C2136 C2135 . . . 118.0(5) ?
C2131 C2136 C214 . . . 121.6(4) ?
C2135 C2136 C214 . . . 120.2(4) ?
C2136 C214 N215 . . . 115.6(3) ?
C2136 C214 H214a . . . 109.3 ?
C2136 C214 H214b . . . 108.5 ?
N215 C214 H214a . . . 108.8 ?
N215 C214 H214b . . . 107.9 ?
H214a C214 H214b . . . 106.4 ?
Ag2 N215 C214 . . . 112.5(3) ?
Ag2 N215 C215 . . . 110.0(3) ?
Ag2 N215 C216 . . . 104.4(2) ?
C214 N215 C215 . . . 108.8(3) ?
C214 N215 C216 . . . 110.5(4) ?
C215 N215 C216 . . . 110.6(4) ?
N215 C215 C2151 . . . 112.3(5) ?
N215 C215 H215a . . . 109.3 ?
N215 C215 H215b . . . 109.4 ?
C2151 C215 H215a . . . 110.0 ?
C2151 C215 H215b . . . 109.7 ?
H215a C215 H215b . . . 105.9 ?
C215 C2151 C2152 . . . 122.0(6) ?
C215 C2151 C2156 . . . 119.5(6) ?
C2152 C2151 C2156 . . . 118.5(6) ?
C2151 C2152 C2153 . . . 121.3(7) ?
C2151 C2152 H2152 . . . 118.1 ?
C2153 C2152 H2152 . . . 120.6 ?
C2152 C2153 C2154 . . . 119.0(8) ?
C2152 C2153 H2153 . . . 120.5 ?
C2154 C2153 H2153 . . . 120.4 ?
C2153 C2154 C2155 . . . 121.5(9) ?
C2153 C2154 H2154 . . . 118.5 ?
C2155 C2154 H2154 . . . 120.0 ?
C2154 C2155 C2156 . . . 118.5(9) ?
C2154 C2155 H2155 . . . 118.4 ?
C2156 C2155 H2155 . . . 123.1 ?
C2151 C2156 C2155 . . . 121.2(7) ?
C2151 C2156 H2156 . . . 119.6 ?
C2155 C2156 H2156 . . . 119.3 ?
N215 C216 C226 . . . 113.1(4) ?
N215 C216 H216a . . . 108.8 ?
N215 C216 H216b . . . 109.3 ?
C226 C216 H216a . . . 108.5 ?
C226 C216 H216b . . . 110.0 ?
H216a C216 H216b . . . 107.1 ?
O20 C221 C222 . . . 113.2(6) ?
O20 C221 H221a . . . 108.0 ?
O20 C221 H221b . . . 109.3 ?
C222 C221 H221a . . . 108.5 ?
C222 C221 H221b . . . 111.0 ?
H221a C221 H221b . . . 106.5 ?
C221 C222 O223 . . . 114.4(5) ?
C221 C222 H222a . . . 110.1 ?
C221 C222 H222b . . . 107.8 ?
O223 C222 H222a . . . 109.1 ?
O223 C222 H222b . . . 108.5 ?
H222a C222 H222b . . . 106.6 ?
Ag2 O223 C222 . . . 108.2(4) ?
Ag2 O223 C2231 . . . 93.9(3) ?
C222 O223 C2231 . . . 121.4(5) ?
O223 C2231 C2232 . . . 123.9(5) ?
O223 C2231 C2236 . . . 114.6(5) ?
C2232 C2231 C2236 . . . 121.5(5) ?
C2231 C2232 C2233 . . . 118.3(6) ?
C2231 C2232 H2232 . . . 120.8 ?
C2233 C2232 H2232 . . . 121.0 ?
C2232 C2233 C2234 . . . 121.5(7) ?
C2232 C2233 H2233 . . . 119.2 ?
C2234 C2233 H2233 . . . 119.2 ?
C2233 C2234 C2235 . . . 119.9(6) ?
C2233 C2234 H2234 . . . 120.3 ?
C2235 C2234 H2234 . . . 119.9 ?
C2234 C2235 C2236 . . . 120.6(5) ?
C2234 C2235 H2235 . . . 120.2 ?
C2236 C2235 H2235 . . . 119.1 ?
C2231 C2236 C2235 . . . 118.1(5) ?
C2231 C2236 C224 . . . 120.4(5) ?
C2235 C2236 C224 . . . 121.4(5) ?
C2236 C224 N225 . . . 115.4(4) ?
C2236 C224 H224a . . . 108.6 ?
C2236 C224 H224b . . . 108.5 ?
N225 C224 H224a . . . 108.9 ?
N225 C224 H224b . . . 108.8 ?
H224a C224 H224b . . . 106.3 ?
Ag2 N225 C224 . . . 110.6(3) ?
Ag2 N225 C225 . . . 112.4(3) ?
Ag2 N225 C226 . . . 103.4(3) ?
C224 N225 C225 . . . 109.9(3) ?
C224 N225 C226 . . . 110.0(4) ?
C225 N225 C226 . . . 110.4(4) ?
N225 C225 C2251 . . . 112.2(4) ?
N225 C225 H225a . . . 109.6 ?
N225 C225 H225b . . . 109.4 ?
C2251 C225 H225a . . . 109.6 ?
C2251 C225 H225b . . . 109.8 ?
H225a C225 H225b . . . 106.1 ?
C225 C2251 C2252 . . . 122.1(6) ?
C225 C2251 C2256 . . . 119.8(5) ?
C2252 C2251 C2256 . . . 118.1(5) ?
C2251 C2252 C2253 . . . 120.3(7) ?
C2251 C2252 H2252 . . . 119.1 ?
C2253 C2252 H2252 . . . 120.7 ?
C2252 C2253 C2254 . . . 120.2(8) ?
C2252 C2253 H2253 . . . 121.9 ?
C2254 C2253 H2253 . . . 117.9 ?
C2253 C2254 C2255 . . . 119.5(9) ?
C2253 C2254 H2254 . . . 122.9 ?
C2255 C2254 H2254 . . . 117.5 ?
C2254 C2255 C2256 . . . 121.1(10) ?
C2254 C2255 H2255 . . . 121.6 ?
C2256 C2255 H2255 . . . 117.3 ?
C2251 C2256 C2255 . . . 120.8(7) ?
C2251 C2256 H2256 . . . 117.7 ?
C2255 C2256 H2256 . . . 121.5 ?
C216 C226 N225 . . . 113.4(4) ?
C216 C226 H226a . . . 108.3 ?
C216 C226 H226b . . . 109.4 ?
N225 C226 H226a . . . 109.3 ?
N225 C226 H226b . . . 109.4 ?
H226a C226 H226b . . . 106.9 ?
O11 Cl1 O12 . . . 104.7(12) ?
O11 Cl1 O13 . . . 116.3(9) ?
O11 Cl1 O14 . . . 103.7(6) ?
O12 Cl1 O13 . . . 115.0(13) ?
O12 Cl1 O14 . . . 104.4(11) ?
O13 Cl1 O14 . . . 111.4(9) ?
O11' Cl1 O12' . . . 106.5(18) ?
O11' Cl1 O13' . . . 105.7(17) ?
O11' Cl1 O14' . . . 124(2) ?
O12' Cl1 O13' . . . 97.1(11) ?
O12' Cl1 O14' . . . 111.3(14) ?
O13' Cl1 O14' . . . 108.6(13) ?
O21 Cl2 O22 . . . 106.4(7) ?
O21 Cl2 O23 . . . 112.6(10) ?
O21 Cl2 O24 . . . 117.9(9) ?
O21 Cl2 O22' . . . 110.8(11) ?
O21 Cl2 O23' . . . 102.1(10) ?
O21 Cl2 O24' . . . 112.8(12) ?
O22 Cl2 O23 . . . 106.9(13) ?
O22 Cl2 O24 . . . 101.9(14) ?
O23 Cl2 O24 . . . 109.9(11) ?
O22' Cl2 O23' . . . 104.9(15) ?
O22' Cl2 O24' . . . 118(2) ?
O23' Cl2 O24' . . . 107(2) ?

loop_
_geom_bond_atom_site_label_1
_geom_bond_atom_site_label_2
_geom_bond_site_symmetry_1
_geom_bond_site_symmetry_2
_geom_bond_distance
_geom_bond_publ_flag
Ag1 O10 . . 2.360(3) ?
Ag1 O113 . . 2.688(3) ?
Ag1 N115 . . 2.346(3) ?
Ag1 O123 . . 2.753(3) ?
Ag1 N125 . . 2.369(4) ?
Ag2 O20 . . 2.388(3) ?
Ag2 O213 . . 2.584(4) ?
Ag2 N215 . . 2.367(4) ?
Ag2 O223 . . 2.711(4) ?
Ag2 N225 . . 2.375(4) ?
O10 C111 . . 1.422(9) ?
O10 C111' . . 1.52(3) ?
O10 C121 . . 1.445(8) ?
O10 C121' . . 1.43(3) ?
C111 C112 . . 1.457(9) ?
C111 H111a . . .915 ?
C111 H111b . . .961 ?
C111' C112 . . 1.28(3) ?
C111' H111'a . . .91 ?
C111' H111'b . . 1.03 ?
C112 O113 . . 1.425(7) ?
C112 H112a . . .944 ?
C112 H112b . . .994 ?
O113 C1131 . . 1.378(5) ?
C1131 C1132 . . 1.386(7) ?
C1131 C1136 . . 1.396(6) ?
C1132 C1133 . . 1.365(8) ?
C1132 H1132 . . .976 ?
C1133 C1134 . . 1.367(8) ?
C1133 H1133 . . .974 ?
C1134 C1135 . . 1.385(8) ?
C1134 H1134 . . .976 ?
C1135 C1136 . . 1.383(6) ?
C1135 H1135 . . .981 ?
C1136 C114 . . 1.502(6) ?
C114 N115 . . 1.485(5) ?
C114 H114a . . .971 ?
C114 H114b . . .960 ?
N115 C115 . . 1.490(6) ?
N115 C116 . . 1.488(6) ?
C115 C1151 . . 1.494(7) ?
C115 H115a . . .969 ?
C115 H115b . . .969 ?
C1151 C1152 . . 1.373(9) ?
C1151 C1156 . . 1.368(7) ?
C1152 C1153 . . 1.383(13) ?
C1152 H1152 . . .985 ?
C1153 C1154 . . 1.342(17) ?
C1153 H1153 . . 1.008 ?
C1154 C1155 . . 1.369(18) ?
C1154 H1154 . . .953 ?
C1155 C1156 . . 1.389(10) ?
C1155 H1155 . . .995 ?
C1156 H1156 . . .994 ?
C116 C126 . . 1.523(6) ?
C116 H116a . . .958 ?
C116 H116b . . .973 ?
C121 C122 . . 1.436(11) ?
C121 H121a . . .954 ?
C121 H121b . . .918 ?
C121' C122 . . 1.41(4) ?
C121' H121'a . . .97 ?
C121' H121'b . . 1.11 ?
C122 O123 . . 1.444(7) ?
C122 H122a . . .984 ?
C122 H122b . . .948 ?
O123 C1231 . . 1.371(6) ?
C1231 C1232 . . 1.380(8) ?
C1231 C1236 . . 1.398(7) ?
C1232 C1233 . . 1.376(10) ?
C1232 H1232 . . .989 ?
C1233 C1234 . . 1.362(11) ?
C1233 H1233 . . .978 ?
C1234 C1235 . . 1.394(10) ?
C1234 H1234 . . .971 ?
C1235 C1236 . . 1.389(7) ?
C1235 H1235 . . .996 ?
C1236 C124 . . 1.496(7) ?
C124 N125 . . 1.494(5) ?
C124 H124a . . .965 ?
C124 H124b . . .969 ?
N125 C125 . . 1.477(7) ?
N125 C126 . . 1.480(5) ?
C125 C1251 . . 1.493(8) ?
C125 H125a . . .975 ?
C125 H125b . . .974 ?
C1251 C1252 . . 1.364(9) ?
C1251 C1256 . . 1.362(11) ?
C1252 C1253 . . 1.378(10) ?
C1252 H1252 . . .979 ?
C1253 C1254 . . 1.354(13) ?
C1253 H1253 . . .991 ?
C1254 C1255 . . 1.344(14) ?
C1254 H1254 . . .980 ?
C1255 C1256 . . 1.395(12) ?
C1255 H1255 . . .982 ?
C1256 H1256 . . .982 ?
C126 H126a . . .968 ?
C126 H126b . . .963 ?
O20 C211 . . 1.392(9) ?
O20 C221 . . 1.396(9) ?
C211 C212 . . 1.431(12) ?
C211 H211a . . .956 ?
C211 H211b . . .987 ?
C212 O213 . . 1.442(7) ?
C212 H212a . . .988 ?
C212 H212b . . .952 ?
O213 C2131 . . 1.367(7) ?
C2131 C2132 . . 1.392(8) ?
C2131 C2136 . . 1.394(7) ?
C2132 C2133 . . 1.368(9) ?
C2132 H2132 . . .980 ?
C2133 C2134 . . 1.345(9) ?
C2133 H2133 . . .971 ?
C2134 C2135 . . 1.385(8) ?
C2134 H2134 . . .980 ?
C2135 C2136 . . 1.385(7) ?
C2135 H2135 . . .981 ?
C2136 C214 . . 1.505(7) ?
C214 N215 . . 1.489(6) ?
C214 H214a . . .965 ?
C214 H214b . . .973 ?
N215 C215 . . 1.497(7) ?
N215 C216 . . 1.480(6) ?
C215 C2151 . . 1.484(9) ?
C215 H215a . . .971 ?
C215 H215b . . .973 ?
C2151 C2152 . . 1.388(9) ?
C2151 C2156 . . 1.368(9) ?
C2152 C2153 . . 1.369(13) ?
C2152 H2152 . . .994 ?
C2153 C2154 . . 1.368(15) ?
C2153 H2153 . . 1.002 ?
C2154 C2155 . . 1.374(16) ?
C2154 H2154 . . .968 ?
C2155 C2156 . . 1.390(12) ?
C2155 H2155 . . .990 ?
C2156 H2156 . . .995 ?
C216 C226 . . 1.521(7) ?
C216 H216a . . .965 ?
C216 H216b . . .964 ?
C221 C222 . . 1.433(11) ?
C221 H221a . . .975 ?
C221 H221b . . .961 ?
C222 O223 . . 1.439(7) ?
C222 H222a . . .961 ?
C222 H222b . . .974 ?
O223 C2231 . . 1.376(7) ?
C2231 C2232 . . 1.385(9) ?
C2231 C2236 . . 1.393(7) ?
C2232 C2233 . . 1.385(10) ?
C2232 H2232 . . .983 ?
C2233 C2234 . . 1.359(12) ?
C2233 H2233 . . .977 ?
C2234 C2235 . . 1.385(9) ?
C2234 H2234 . . .981 ?
C2235 C2236 . . 1.389(8) ?
C2235 H2235 . . .984 ?
C2236 C224 . . 1.507(7) ?
C224 N225 . . 1.479(6) ?
C224 H224a . . .968 ?
C224 H224b . . .970 ?
N225 C225 . . 1.486(7) ?
N225 C226 . . 1.482(5) ?
C225 C2251 . . 1.498(7) ?
C225 H225a . . .969 ?
C225 H225b . . .972 ?
C2251 C2252 . . 1.369(8) ?
C2251 C2256 . . 1.368(9) ?
C2252 C2253 . . 1.399(12) ?
C2252 H2252 . . .995 ?
C2253 C2254 . . 1.353(16) ?
C2253 H2253 . . .990 ?
C2254 C2255 . . 1.342(15) ?
C2254 H2254 . . .967 ?
C2255 C2256 . . 1.375(11) ?
C2255 H2255 . . 1.002 ?
C2256 H2256 . . .987 ?
C226 H226a . . .965 ?
C226 H226b . . .966 ?
Cl1 O11 . . 1.433(11) ?
Cl1 O12 . . 1.396(18) ?
Cl1 O13 . . 1.330(11) ?
Cl1 O14 . . 1.452(10) ?
Cl1 O11' . . 1.37(3) ?
Cl1 O12' . . 1.40(2) ?
Cl1 O13' . . 1.490(15) ?
Cl1 O14' . . 1.296(18) ?
Cl2 O21 . . 1.394(6) ?
Cl2 O22 . . 1.414(14) ?
Cl2 O23 . . 1.328(13) ?
Cl2 O24 . . 1.401(17) ?
Cl2 O22' . . 1.38(2) ?
Cl2 O23' . . 1.43(2) ?
Cl2 O24' . . 1.28(3) ?

loop_
_geom_hbond_atom_site_label_D
_geom_hbond_atom_site_label_H
_geom_hbond_atom_site_label_A
_geom_hbond_site_symmetry_D
_geom_hbond_site_symmetry_H
_geom_hbond_site_symmetry_A
_geom_hbond_distance_DH
_geom_hbond_distance_HA
_geom_hbond_distance_DA
_geom_hbond_angle_DHA
_geom_hbond_publ_flag
? ? ? ? ? ? ? ? ? ? ?

loop_
_geom_torsion_atom_site_label_1
_geom_torsion_atom_site_label_2
_geom_torsion_atom_site_label_3
_geom_torsion_atom_site_label_4
_geom_torsion_site_symmetry_1
_geom_torsion_site_symmetry_2
_geom_torsion_site_symmetry_3
_geom_torsion_site_symmetry_4
_geom_torsion
_geom_torsion_publ_flag
? ? ? ? ? ? ? ? ? ?
